data_4515485
loop_
_publ_author_name
'Hori, Kaishi'
'Motohashi, Hirotaka'
'Saito, Daichi'
'Mikami, Koichi'

_publ_section_title
;
 Precatalyst Effects on Pd-Catalyzed Cross-Coupling Difluoromethylation of
 Aryl Boronic Acids
;
_journal_issue 1
_journal_name_full 'ACS Catalysis'
_journal_page_first 417
_journal_paper_doi 10.1021/acscatal.8b03892
_journal_volume 9
_journal_year 2018
_chemical_formula_moiety 'C37 H31 F2 I P2 Pd'
_chemical_formula_sum 'C37 H31 F2 I P2 Pd'
_chemical_formula_weight 808.86
_space_group_crystal_system monoclinic
_space_group_IT_number 15
_space_group_name_Hall '-C 2yc'
_space_group_name_H-M_alt 'C 1 2/c 1'
_atom_sites_solution_hydrogens geom
_atom_sites_solution_primary dual
_audit_creation_date 2017-12-26
_audit_creation_method
;
Olex2 1.2
(compiled 2017.08.10 svn.r3458 for OlexSys, GUI svn.r5381)
;
_cell_angle_alpha 90
_cell_angle_beta 91.350(8)
_cell_angle_gamma 90
_cell_formula_units_Z 4
_cell_length_a 12.0900(10)
_cell_length_b 15.2246(14)
_cell_length_c 20.0614(18)
_cell_measurement_reflns_used 7270
_cell_measurement_temperature 100
_cell_measurement_theta_max 75.9270
_cell_measurement_theta_min 4.3640
_cell_volume 3691.6(6)
_computing_cell_refinement 'CrysAlisPro 1.171.39.40b (Rigaku OD, 2017)'
_computing_data_collection 'CrysAlisPro 1.171.39.40b (Rigaku OD, 2017)'
_computing_data_reduction 'CrysAlisPro 1.171.39.40b (Rigaku OD, 2017)'
_computing_molecular_graphics 'Olex2 (Dolomanov et al., 2009)'
_computing_publication_material 'Olex2 (Dolomanov et al., 2009)'
_computing_structure_refinement 'ShelXL (Sheldrick, 2015)'
_computing_structure_solution 'ShelXT (Sheldrick, 2015)'
_diffrn_ambient_temperature 100
_diffrn_detector 'CCD plate'
_diffrn_measured_fraction_theta_full 0.979
_diffrn_measured_fraction_theta_max 0.978
_diffrn_measurement_details
;
List of Runs (angles in degrees, time in seconds):

  # Type    Start    End  Width  t~exp~   \w     \q     \k     \f   Frames
--------------------------------------------------------------------------
  1  \w    -78.00  46.00   0.25    0.25    --  -43.10  54.00-135.51  496
  2  \w    -26.00   5.00   0.25    0.25    --  -43.10  57.00  90.00  124
  3  \w    -53.00  43.00   0.25    0.25    --  -43.10  57.00 -30.00  384
  4  \w   -196.00 -82.00   0.25    1.00    -- -110.00 -38.00  60.00  456
  5  \w   -152.00 -78.00   0.25    1.00    -- -110.00  38.00  60.00  296
  6  \w    -60.00 -21.00   0.25    1.00    -- -110.00  38.00  60.00  156
  7  \w   -127.00 -76.00   0.25    1.00    -- -110.00 -57.00-150.00  204
  8  \w   -169.00-141.00   0.25    1.00    -- -110.00 -57.00-150.00  112
  9  \w   -140.00-114.00   0.25    1.00    -- -110.00 -57.00  90.00  104
 10  \w   -142.00-100.00   0.25    1.00    -- -110.00 -38.00 -60.00  168
 11  \w   -137.00 -62.00   0.25    1.00    -- -110.00  72.00-180.00  300
 12  \w   -121.00 -28.00   0.25    1.00    -- -110.00  72.00-120.00  372
 13  \w   -144.00 -39.00   0.25    1.00    -- -110.00  57.00  30.00  420
 14  \w   -145.00 -28.00   0.25    1.00    -- -110.00  57.00-180.00  468
 15  \w    -99.00 -73.00   0.25    1.00    -- -110.00  72.00 120.00  104
 16  \w    -58.00 -33.00   0.25    1.00    -- -110.00  57.00 120.00  100
;
_diffrn_measurement_device 'four-circle diffractometer'
_diffrn_measurement_device_type 'XtaLAB AFC12 (RCD3): Kappa single'
_diffrn_measurement_method '\w scans'
_diffrn_orient_matrix_type 'CrysAlisPro convention (1999,Acta A55,543-557)'
_diffrn_orient_matrix_UB_11 -0.0391156000
_diffrn_orient_matrix_UB_12 -0.0960746000
_diffrn_orient_matrix_UB_13 -0.0000233000
_diffrn_orient_matrix_UB_21 -0.1139744000
_diffrn_orient_matrix_UB_22 0.0299764000
_diffrn_orient_matrix_UB_23 -0.0281761000
_diffrn_orient_matrix_UB_31 0.0416245000
_diffrn_orient_matrix_UB_32 -0.0109642000
_diffrn_orient_matrix_UB_33 -0.0714094000
_diffrn_radiation_monochromator mirror
_diffrn_radiation_probe x-ray
_diffrn_radiation_type CuK\a
_diffrn_radiation_wavelength 1.54184
_diffrn_reflns_av_R_equivalents 0.0669
_diffrn_reflns_av_unetI/netI 0.0444
_diffrn_reflns_Laue_measured_fraction_full 0.979
_diffrn_reflns_Laue_measured_fraction_max 0.978
_diffrn_reflns_limit_h_max 14
_diffrn_reflns_limit_h_min -14
_diffrn_reflns_limit_k_max 18
_diffrn_reflns_limit_k_min -18
_diffrn_reflns_limit_l_max 21
_diffrn_reflns_limit_l_min -24
_diffrn_reflns_number 11170
_diffrn_reflns_point_group_measured_fraction_full 0.979
_diffrn_reflns_point_group_measured_fraction_max 0.978
_diffrn_reflns_theta_full 67.684
_diffrn_reflns_theta_max 68.229
_diffrn_reflns_theta_min 4.409
_diffrn_source 'Rotating-anode X-ray tube (dual wavelength)'
_diffrn_source_type 'Rigaku (Cu) X-ray DW Source'
_exptl_absorpt_coefficient_mu 11.703
_exptl_absorpt_correction_T_max 0.730
_exptl_absorpt_correction_T_min 0.581
_exptl_absorpt_correction_type gaussian
_exptl_absorpt_process_details
;
CrysAlisPro 1.171.39.40b (Rigaku Oxford Diffraction, 2017)
Numerical absorption correction based on gaussian integration over
			a multifaceted crystal model
Empirical absorption correction using spherical harmonics,
 implemented in SCALE3 ABSPACK scaling algorithm.
;
_exptl_crystal_colour yellow
_exptl_crystal_colour_primary yellow
_exptl_crystal_density_diffrn 1.455
_exptl_crystal_description block
_exptl_crystal_F_000 1600
_exptl_crystal_size_max 0.08
_exptl_crystal_size_mid 0.053
_exptl_crystal_size_min 0.045
_refine_diff_density_max 1.014
_refine_diff_density_min -1.280
_refine_diff_density_rms 0.166
_refine_ls_extinction_method none
_refine_ls_goodness_of_fit_ref 1.055
_refine_ls_hydrogen_treatment constr
_refine_ls_matrix_type full
_refine_ls_number_parameters 213
_refine_ls_number_reflns 3316
_refine_ls_number_restraints 47
_refine_ls_restrained_S_all 1.050
_refine_ls_R_factor_all 0.1084
_refine_ls_R_factor_gt 0.0958
_refine_ls_shift/su_max 0.004
_refine_ls_shift/su_mean 0.000
_refine_ls_structure_factor_coef Fsqd
_refine_ls_weighting_details 'w=1/[\s^2^(Fo^2^)+(0.0139P)^2^+151.7359P] where P=(Fo^2^+2Fc^2^)/3'
_refine_ls_weighting_scheme calc
_refine_ls_wR_factor_gt 0.1803
_refine_ls_wR_factor_ref 0.1902
_reflns_Friedel_coverage 0.000
_reflns_number_gt 2908
_reflns_number_total 3316
_reflns_threshold_expression 'I > 2\s(I)'
_cod_data_source_file cs8b03892_si_002.cif
_cod_data_source_block exp_554
_cod_database_code 4515485
_shelx_shelxl_version_number 2018/1
_chemical_oxdiff_formula 'C37 H31 F2 I P2 Pd'
_shelx_space_group_comment
;
The symmetry employed for this shelxl refinement is uniquely defined
by the following loop, which should always be used as a source of
symmetry information in preference to the above space-group names.
They are only intended as comments.
;
_reflns_odcompleteness_completeness 97.25
_reflns_odcompleteness_iscentric 1
_reflns_odcompleteness_theta 68.13
_olex2_refinement_description
;
1. Fixed Uiso
 At 1.2 times of:
  All C(H) groups
2. Uiso/Uaniso restraints and constraints
Pd00 \\sim F2 \\sim C3 \\sim I02 \\sim F1: within 2A with sigma of 0.001 and
sigma for terminal atoms of 0.002
3. Rigid body (RIGU) restrains
 Pd00, C3, I02, F2, F1
 with sigma for 1-2 distances of 0.001 and sigma for 1-3 distances of 0.001
4. Others
 Fixed Sof: I02(0.5) F1(0.5) F2(0.5) C3(0.5) H3(0.5)
5.a Ternary CH refined with riding coordinates:
 C3(H3)
5.b Aromatic/amide H refined with riding coordinates:
 C004(H004), C006(H006), C008(H008), C009(H009), C00B(H00B), C00C(H00C),
 C00D(H00D), C00E(H00E), C00F(H00F), C00G(H00G), C00I(H00I), C00J(H00J),
 C00K(H00K), C00L(H00L), C00M(H00M)
;
_olex2_submission_special_instructions 'No special instructions were received'
_oxdiff_exptl_absorpt_empirical_details
;
Empirical correction (ABSPACK) includes:
- Absorption correction using spherical harmonics
- Frame scaling
- Detector area scaling
- B-factor correction
;
_oxdiff_exptl_absorpt_empirical_full_max 1.688
_oxdiff_exptl_absorpt_empirical_full_min 0.593

loop_
_space_group_symop_operation_xyz
'x, y, z'
'-x, y, -z+1/2'
'x+1/2, y+1/2, z'
'-x+1/2, y+1/2, -z+1/2'
'-x, -y, -z'
'x, -y, z-1/2'
'-x+1/2, -y+1/2, -z'
'x+1/2, -y+1/2, z-1/2'

loop_
_atom_site_label
_atom_site_type_symbol
_atom_site_fract_x
_atom_site_fract_y
_atom_site_fract_z
_atom_site_U_iso_or_equiv
_atom_site_adp_type
_atom_site_occupancy
_atom_site_site_symmetry_order
_atom_site_calc_flag
_atom_site_refinement_flags_posn
_atom_site_refinement_flags_adp
_atom_site_refinement_flags_occupancy
_atom_site_disorder_assembly
_atom_site_disorder_group
Pd00 Pd 0.500000 0.25405(7) 0.750000 0.0336(3) Uani 1 2 d S TU P . .
I02 I 0.70037(12) 0.24823(10) 0.69323(6) 0.0405(3) Uani 0.5 1 d . U . A 1
P003 P 0.4109(2) 0.25135(17) 0.64550(11) 0.0367(5) Uani 1 1 d . . . . .
C004 C 0.2650(9) -0.0193(8) 0.5972(5) 0.046(2) Uani 1 1 d . . . . .
H004 H 0.235044 -0.074141 0.587354 0.055 Uiso 1 1 calc R . . . .
C005 C 0.2974(9) 0.3312(8) 0.6434(5) 0.046(3) Uani 1 1 d . . . . .
C006 C 0.3552(7) 0.0791(7) 0.6752(4) 0.033(2) Uani 1 1 d . . . . .
H006 H 0.385392 0.090131 0.717437 0.040 Uiso 1 1 calc R . . . .
C007 C 0.3545(8) 0.1454(7) 0.6262(5) 0.036(2) Uani 1 1 d . . . . .
C008 C 0.1416(12) 0.4670(9) 0.6392(5) 0.060(4) Uani 1 1 d . . . . .
H008 H 0.089681 0.512078 0.637479 0.072 Uiso 1 1 calc R . . . .
C009 C 0.4836(10) 0.3611(7) 0.5413(5) 0.045(2) Uani 1 1 d . . . . .
H009 H 0.440413 0.405571 0.559010 0.054 Uiso 1 1 calc R . . . .
C00A C 0.4861(8) 0.2774(7) 0.5708(5) 0.040(2) Uani 1 1 d . . . . .
C00B C 0.5467(11) 0.3769(8) 0.4850(5) 0.051(3) Uani 1 1 d . . . . .
H00B H 0.546532 0.433006 0.466630 0.061 Uiso 1 1 calc R . . . .
C00C C 0.6073(10) 0.3143(9) 0.4568(5) 0.055(3) Uani 1 1 d . . . . .
H00C H 0.645950 0.326641 0.418353 0.066 Uiso 1 1 calc R . . . .
C00D C 0.2438(11) 0.4802(8) 0.6656(6) 0.056(3) Uani 1 1 d . . . . .
H00D H 0.262596 0.535152 0.682660 0.067 Uiso 1 1 calc R . . . .
C00E C 0.1968(10) 0.3157(9) 0.6151(5) 0.051(3) Uani 1 1 d . . . . .
H00E H 0.180155 0.261403 0.596213 0.061 Uiso 1 1 calc R . . . .
C00F C 0.2639(10) 0.0455(8) 0.5494(5) 0.048(3) Uani 1 1 d . . . . .
H00F H 0.232699 0.033287 0.507650 0.057 Uiso 1 1 calc R . . . .
C00G C 0.6128(10) 0.2313(9) 0.4844(5) 0.053(3) Uani 1 1 d . . . . .
H00G H 0.657508 0.188261 0.466196 0.064 Uiso 1 1 calc R . . . .
C00I C 0.5486(9) 0.2128(7) 0.5415(5) 0.046(3) Uani 1 1 d . . . . .
H00I H 0.548927 0.156428 0.559308 0.055 Uiso 1 1 calc R . . . .
C00J C 0.3068(9) 0.1267(8) 0.5611(5) 0.046(2) Uani 1 1 d . . . . .
H00J H 0.305468 0.169297 0.527917 0.055 Uiso 1 1 calc R . . . .
C00K C 0.1166(10) 0.3846(11) 0.6148(5) 0.063(4) Uani 1 1 d . . . . .
H00K H 0.045699 0.373465 0.597826 0.076 Uiso 1 1 calc R . . . .
C00L C 0.3200(10) 0.4142(8) 0.6675(6) 0.051(3) Uani 1 1 d . . . . .
H00L H 0.389848 0.425615 0.685904 0.061 Uiso 1 1 calc R . . . .
C00M C 0.3105(9) -0.0030(7) 0.6599(5) 0.042(2) Uani 1 1 d . . . . .
H00M H 0.311183 -0.047005 0.692065 0.050 Uiso 1 1 calc R . . . .
F1 F 0.6662(10) 0.3223(8) 0.6720(5) 0.0429(9) Uani 0.5 1 d . U . A 2
F2 F 0.6675(10) 0.1771(8) 0.6714(6) 0.0432(9) Uani 0.5 1 d . U . A 2
C3 C 0.664(2) 0.252(2) 0.7087(13) 0.0422(8) Uani 0.5 1 d . U . A 2
H3 H 0.722098 0.252390 0.743669 0.051 Uiso 0.5 1 calc R . . A 2

loop_
_atom_site_aniso_label
_atom_site_aniso_U_11
_atom_site_aniso_U_22
_atom_site_aniso_U_33
_atom_site_aniso_U_23
_atom_site_aniso_U_13
_atom_site_aniso_U_12
Pd00 0.0428(5) 0.0294(5) 0.0286(5) 0.000 -0.0008(4) 0.000
I02 0.0459(8) 0.0462(7) 0.0297(7) -0.0028(6) 0.0037(5) -0.0020(7)
P003 0.0444(13) 0.0363(12) 0.0292(11) -0.0010(10) -0.0005(10) 0.0051(11)
C004 0.046(6) 0.050(6) 0.041(6) -0.011(5) 0.000(5) 0.001(5)
C005 0.050(6) 0.059(7) 0.029(5) 0.001(5) 0.004(4) 0.018(5)
C006 0.025(4) 0.051(6) 0.023(4) 0.002(4) -0.004(3) 0.004(4)
C007 0.037(5) 0.043(5) 0.030(5) 0.006(4) -0.003(4) 0.007(4)
C008 0.085(9) 0.072(9) 0.023(5) 0.009(5) 0.015(6) 0.037(7)
C009 0.054(6) 0.036(5) 0.045(6) -0.002(4) 0.003(5) 0.005(5)
C00A 0.040(5) 0.046(6) 0.035(5) 0.007(4) 0.007(4) 0.001(4)
C00B 0.071(8) 0.050(6) 0.033(5) 0.009(5) 0.009(5) -0.007(6)
C00C 0.052(7) 0.086(9) 0.028(5) -0.002(6) -0.001(5) -0.017(6)
C00D 0.066(8) 0.055(7) 0.046(6) -0.015(5) -0.010(6) 0.024(6)
C00E 0.057(7) 0.066(7) 0.030(5) -0.003(5) 0.001(5) 0.022(6)
C00F 0.050(6) 0.058(7) 0.035(5) 0.001(5) -0.003(5) -0.005(5)
C00G 0.057(7) 0.075(8) 0.028(5) -0.005(5) 0.013(5) 0.009(6)
C00I 0.055(6) 0.042(6) 0.042(6) 0.004(5) 0.002(5) 0.017(5)
C00J 0.049(6) 0.055(6) 0.033(5) 0.000(5) -0.001(5) -0.001(5)
C00K 0.046(6) 0.115(12) 0.028(5) 0.020(7) 0.008(5) 0.032(7)
C00L 0.060(7) 0.051(7) 0.041(6) -0.013(5) -0.015(5) 0.011(6)
C00M 0.040(5) 0.042(6) 0.044(6) -0.001(5) -0.002(4) 0.001(4)
F1 0.0486(18) 0.0484(15) 0.0317(17) -0.0009(15) 0.0039(16) -0.0030(16)
F2 0.0482(18) 0.0479(15) 0.0335(17) -0.0019(15) 0.0024(16) -0.0026(16)
C3 0.0476(17) 0.0476(14) 0.0317(16) -0.0014(14) 0.0031(15) -0.0026(15)

loop_
_atom_type_symbol
_atom_type_description
_atom_type_scat_dispersion_real
_atom_type_scat_dispersion_imag
_atom_type_scat_source
C C 0.0181 0.0091 'International Tables Vol C Tables 4.2.6.8 and 6.1.1.4'
H H 0.0000 0.0000 'International Tables Vol C Tables 4.2.6.8 and 6.1.1.4'
F F 0.0727 0.0534 'International Tables Vol C Tables 4.2.6.8 and 6.1.1.4'
P P 0.2955 0.4335 'International Tables Vol C Tables 4.2.6.8 and 6.1.1.4'
Pd Pd 0.1215 3.9337 'International Tables Vol C Tables 4.2.6.8 and 6.1.1.4'
I I -0.3257 6.8362 'International Tables Vol C Tables 4.2.6.8 and 6.1.1.4'

loop_
_exptl_crystal_face_index_h
_exptl_crystal_face_index_k
_exptl_crystal_face_index_l
_exptl_crystal_face_perp_dist
3 -9 -1 0.0262
-3 4 11 0.0131
1 5 -11 0.0256
7 1 -7 0.0242
-4 -3 -10 0.0270
-7 -2 5 0.0191
5 3 9 0.0185

loop_
_geom_angle_atom_site_label_1
_geom_angle_atom_site_label_2
_geom_angle_atom_site_label_3
_geom_angle
_geom_angle_site_symmetry_1
_geom_angle_site_symmetry_3
I02 Pd00 I02 176.24(8) . 2_656
P003 Pd00 I02 88.78(7) 2_656 .
P003 Pd00 I02 91.15(7) . .
P003 Pd00 I02 88.78(7) . 2_656
P003 Pd00 I02 91.15(7) 2_656 2_656
P003 Pd00 P003 177.98(14) 2_656 .
C3 Pd00 P003 86.3(7) 2_656 .
C3 Pd00 P003 93.6(7) . .
C3 Pd00 C3 178.1(17) . 2_656
C005 P003 Pd00 109.8(3) . .
C007 P003 Pd00 112.1(3) . .
C007 P003 C005 108.2(5) . .
C007 P003 C00A 102.3(5) . .
C00A P003 Pd00 120.6(4) . .
C00A P003 C005 103.0(5) . .
C00F C004 H004 119.9 . .
C00F C004 C00M 120.2(11) . .
C00M C004 H004 119.9 . .
C00E C005 P003 124.1(9) . .
C00E C005 C00L 118.4(11) . .
C00L C005 P003 117.3(9) . .
C007 C006 H006 120.2 . .
C00M C006 H006 120.2 . .
C00M C006 C007 119.5(9) . .
C006 C007 P003 119.9(7) . .
C006 C007 C00J 119.1(10) . .
C00J C007 P003 121.0(8) . .
C00D C008 H008 121.1 . .
C00K C008 H008 121.1 . .
C00K C008 C00D 117.8(11) . .
C00A C009 H009 120.4 . .
C00B C009 H009 120.4 . .
C00B C009 C00A 119.3(10) . .
C009 C00A P003 122.7(8) . .
C00I C00A P003 119.1(8) . .
C00I C00A C009 118.3(9) . .
C009 C00B H00B 118.8 . .
C00C C00B C009 122.3(11) . .
C00C C00B H00B 118.8 . .
C00B C00C H00C 119.9 . .
C00B C00C C00G 120.3(11) . .
C00G C00C H00C 119.9 . .
C008 C00D H00D 119.5 . .
C008 C00D C00L 120.9(12) . .
C00L C00D H00D 119.5 . .
C005 C00E H00E 120.7 . .
C005 C00E C00K 118.6(12) . .
C00K C00E H00E 120.7 . .
C004 C00F H00F 118.8 . .
C00J C00F C004 122.3(10) . .
C00J C00F H00F 118.8 . .
C00C C00G H00G 120.6 . .
C00C C00G C00I 118.8(11) . .
C00I C00G H00G 120.6 . .
C00A C00I C00G 121.0(10) . .
C00A C00I H00I 119.5 . .
C00G C00I H00I 119.5 . .
C007 C00J H00J 120.7 . .
C00F C00J C007 118.6(10) . .
C00F C00J H00J 120.7 . .
C008 C00K C00E 121.6(13) . .
C008 C00K H00K 119.2 . .
C00E C00K H00K 119.2 . .
C005 C00L H00L 118.7 . .
C00D C00L C005 122.5(12) . .
C00D C00L H00L 118.7 . .
C004 C00M C006 120.3(10) . .
C004 C00M H00M 119.9 . .
C006 C00M H00M 119.9 . .
Pd00 C3 H3 111.8 . .
F1 C3 Pd00 103.4(17) . .
F1 C3 F2 112(2) . .
F1 C3 H3 111.8 . .
F2 C3 Pd00 105.3(16) . .
F2 C3 H3 111.8 . .

loop_
_geom_bond_atom_site_label_1
_geom_bond_atom_site_label_2
_geom_bond_distance
_geom_bond_site_symmetry_2
Pd00 I02 2.7025(14) .
Pd00 I02 2.7025(14) 2_656
Pd00 P003 2.335(2) .
Pd00 P003 2.334(2) 2_656
Pd00 C3 2.17(3) .
Pd00 C3 2.17(3) 2_656
P003 C005 1.833(11) .
P003 C007 1.791(11) .
P003 C00A 1.815(10) .
C004 H004 0.9300 .
C004 C00F 1.374(16) .
C004 C00M 1.384(15) .
C005 C00E 1.351(17) .
C005 C00L 1.378(16) .
C006 H006 0.9300 .
C006 C007 1.408(13) .
C006 C00M 1.393(15) .
C007 C00J 1.442(14) .
C008 H008 0.9300 .
C008 C00D 1.347(19) .
C008 C00K 1.38(2) .
C009 H009 0.9300 .
C009 C00A 1.406(14) .
C009 C00B 1.398(15) .
C00A C00I 1.379(14) .
C00B H00B 0.9300 .
C00B C00C 1.337(18) .
C00C H00C 0.9300 .
C00C C00G 1.381(18) .
C00D H00D 0.9300 .
C00D C00L 1.363(16) .
C00E H00E 0.9300 .
C00E C00K 1.428(16) .
C00F H00F 0.9300 .
C00F C00J 1.359(16) .
C00G H00G 0.9300 .
C00G C00I 1.427(15) .
C00I H00I 0.9300 .
C00J H00J 0.9300 .
C00K H00K 0.9300 .
C00L H00L 0.9300 .
C00M H00M 0.9300 .
F1 C3 1.30(3) .
F2 C3 1.36(3) .
C3 H3 0.9800 .

loop_
_exptl_oxdiff_crystal_face_indexfrac_h
_exptl_oxdiff_crystal_face_indexfrac_k
_exptl_oxdiff_crystal_face_indexfrac_l
_exptl_oxdiff_crystal_face_x
_exptl_oxdiff_crystal_face_y
_exptl_oxdiff_crystal_face_z
2.7872 -9.1918 -0.8112 0.7741 -0.5704 0.2747
-3.2104 3.6065 11.0398 -0.2212 0.1630 -0.9615
0.7750 4.9935 -11.1533 -0.5098 0.3756 0.7740
6.7439 1.3862 -6.6907 -0.3968 -0.5386 0.7433
-3.9945 -3.3105 -10.2224 0.4745 0.6441 0.6000
-7.1011 -1.7567 5.3521 0.4464 0.6059 -0.6585
4.8295 3.4287 9.0895 -0.5185 -0.7038 -0.4856

loop_
_smtbx_masks_void_nr
_smtbx_masks_void_average_x
_smtbx_masks_void_average_y
_smtbx_masks_void_average_z
_smtbx_masks_void_volume
_smtbx_masks_void_count_electrons
1 0.000 -0.155 0.250 145.3 42.1
2 0.000 0.155 0.750 145.3 40.2
3 0.000 0.500 0.000 15.3 2.3
4 0.000 0.500 0.500 15.3 2.3
5 0.500 0.345 0.250 145.3 42.1
6 0.500 0.655 0.750 145.3 40.2
7 0.500 0.000 0.000 15.3 2.3
8 0.500 0.000 0.500 15.3 2.3
